data_4500056
loop_
_publ_author_name
'Kenneth E. Maly'
'Thierry Maris'
'Eric Gagnon'
'James D. Wuest'

_publ_section_title
;
 Inclusion Compounds of Hexakis(4-cyanophenyl)benzene: Open Networks
 Maintained by C-H---N Interactions
;
_journal_name_full 'Cryst. Growth & Design'
_journal_page_first 461
_journal_page_last 466
_journal_paper_doi 10.1021/cg050384a
_journal_volume 6
_journal_year 2006
_chemical_absolute_configuration unk
_chemical_compound_source 'Synthesized by the authors. See text'
_chemical_formula_moiety 'C48 H24 N6, 2(C H4 O)'
_chemical_formula_sum 'C50 H32 N6 O2'
_chemical_formula_weight 748.82
_chemical_name_systematic
; 
 ? 
;
_space_group_IT_number 94
_symmetry_cell_setting tetragonal
_symmetry_space_group_name_Hall 'P 4n 2n'
_symmetry_space_group_name_H-M 'P 42 21 2'
_atom_sites_solution_hydrogens geom
_atom_sites_solution_primary direct
_atom_sites_solution_secondary difmap
_audit_creation_method SHELXL-97
_cell_angle_alpha 90.00
_cell_angle_beta 90.00
_cell_angle_gamma 90.00
_cell_formula_units_Z 2
_cell_length_a 15.118(2)
_cell_length_b 15.118(2)
_cell_length_c 9.1050(18)
_cell_measurement_reflns_used 9889
_cell_measurement_temperature 276(2)
_cell_measurement_theta_max 56.00
_cell_measurement_theta_min 2.10
_cell_volume 2081.0(6)
_computing_cell_refinement 'SMART (Bruker, 1999)'
_computing_data_collection 'SMART (Bruker, 1999)'
_computing_data_reduction 'SAINT (Bruker, 1999)'
_computing_molecular_graphics 'SHELXTL (Bruker, 1997)'
_computing_publication_material 'UdMX (local program)'
_computing_structure_refinement 'SHELXL97 (Sheldrick, 1997)'
_computing_structure_solution 'SHELXS97 (Sheldrick, 1997)'
_diffrn_ambient_temperature 276(2)
_diffrn_detector_area_resol_mean 5.5
_diffrn_measured_fraction_theta_full 0.997
_diffrn_measured_fraction_theta_max 0.998
_diffrn_measurement_device_type 'Bruker Smart 2000'
_diffrn_measurement_method \w
_diffrn_radiation_monochromator graphite
_diffrn_radiation_source 'Sealed Tube'
_diffrn_radiation_type CuK\a
_diffrn_radiation_wavelength 1.54178
_diffrn_reflns_av_R_equivalents 0.079
_diffrn_reflns_av_sigmaI/netI 0.0477
_diffrn_reflns_limit_h_max 17
_diffrn_reflns_limit_h_min -18
_diffrn_reflns_limit_k_max 16
_diffrn_reflns_limit_k_min -17
_diffrn_reflns_limit_l_max 10
_diffrn_reflns_limit_l_min -10
_diffrn_reflns_number 26501
_diffrn_reflns_theta_full 68.36
_diffrn_reflns_theta_max 68.36
_diffrn_reflns_theta_min 4.14
_diffrn_standards_decay_% -0.90
_diffrn_standards_number 128
_exptl_absorpt_coefficient_mu 0.592
_exptl_absorpt_correction_T_max 0.970
_exptl_absorpt_correction_T_min 0.780
_exptl_absorpt_correction_type multi-scan
_exptl_absorpt_process_details 'Sadabs (Sheldrick,1996)'
_exptl_crystal_colour Colourless
_exptl_crystal_density_diffrn 1.195
_exptl_crystal_density_method 'not measured'
_exptl_crystal_description block
_exptl_crystal_F_000 780
_exptl_crystal_size_max 0.20
_exptl_crystal_size_mid 0.11
_exptl_crystal_size_min 0.06
_refine_diff_density_max 0.154
_refine_diff_density_min -0.238
_refine_diff_density_rms 0.054
_refine_ls_abs_structure_details 'Flack H D (1983), 760 Friedel Pairs'
_refine_ls_extinction_coef 0.0028(5)
_refine_ls_extinction_expression Fc^*^=kFc[1+0.001xFc^2^\l^3^/sin(2\q)]^-1/4^
_refine_ls_extinction_method SHELXL
_refine_ls_goodness_of_fit_ref 1.059
_refine_ls_hydrogen_treatment constr
_refine_ls_matrix_type full
_refine_ls_number_parameters 146
_refine_ls_number_reflns 1908
_refine_ls_number_restraints 0
_refine_ls_restrained_S_all 1.059
_refine_ls_R_factor_all 0.0603
_refine_ls_R_factor_gt 0.0538
_refine_ls_shift/su_max 0.003
_refine_ls_shift/su_mean 0.002
_refine_ls_structure_factor_coef Fsqd
_refine_ls_weighting_details 'calc w=1/[\s^2^(Fo^2^)+(0.1006P)^2^+0.0922P] where P=(Fo^2^+2Fc^2^)/3'
_refine_ls_weighting_scheme calc
_refine_ls_wR_factor_gt 0.1505
_refine_ls_wR_factor_ref 0.1602
_reflns_number_gt 1608
_reflns_number_total 1908
_reflns_threshold_expression I>2\s(I)
_cod_data_source_file deposit.cif
_cod_data_source_block jiw892
_cod_original_sg_symbol_H-M P42212
_cod_database_code 4500056

loop_
_symmetry_equiv_pos_as_xyz
'x, y, z'
'-x, -y, z'
'-y+1/2, x+1/2, z+1/2'
'y+1/2, -x+1/2, z+1/2'
'-x+1/2, y+1/2, -z+1/2'
'x+1/2, -y+1/2, -z+1/2'
'y, x, -z'
'-y, -x, -z'

loop_
_atom_site_label
_atom_site_type_symbol
_atom_site_fract_x
_atom_site_fract_y
_atom_site_fract_z
_atom_site_U_iso_or_equiv
_atom_site_adp_type
_atom_site_occupancy
_atom_site_symmetry_multiplicity
_atom_site_calc_flag
_atom_site_refinement_flags
_atom_site_disorder_assembly
_atom_site_disorder_group
C1 C 0.41047(8) 0.47584(8) 0.00065(15) 0.0733(3) Uani 1 1 d . . .
C2 C 0.43437(8) 0.56563(8) 0.0000 0.0746(4) Uani 1 2 d S . .
C10 C 0.31456(8) 0.45135(8) 0.00268(16) 0.0724(3) Uani 1 1 d . . .
N10 N -0.02891(10) 0.36570(14) 0.0163(2) 0.1337(6) Uani 1 1 d . . .
C11 C 0.27285(9) 0.41732(10) -0.11966(17) 0.0860(4) Uani 1 1 d . . .
H11 H 0.3053 0.4090 -0.2053 0.103 Uiso 1 1 calc R . .
C12 C 0.18475(9) 0.39541(11) -0.11830(18) 0.0893(4) Uani 1 1 d . . .
H12 H 0.1581 0.3727 -0.2022 0.107 Uiso 1 1 calc R . .
C13 C 0.13603(8) 0.40729(9) 0.00803(17) 0.0803(4) Uani 1 1 d . . .
C14 C 0.17599(9) 0.44215(10) 0.13126(17) 0.0856(4) Uani 1 1 d . . .
H14 H 0.1431 0.4510 0.2163 0.103 Uiso 1 1 calc R . .
C15 C 0.26428(9) 0.46394(9) 0.12894(17) 0.0813(4) Uani 1 1 d . . .
H15 H 0.2907 0.4873 0.2126 0.098 Uiso 1 1 calc R . .
C16 C 0.04290(10) 0.38364(12) 0.0131(2) 0.0968(5) Uani 1 1 d . . .
C20 C 0.36425(9) 0.63575(9) 0.0000 0.0752(4) Uani 1 2 d S . .
N20 N 0.11639(12) 0.88361(12) 0.0000 0.1700(10) Uani 1 2 d S . .
C21 C 0.35147(10) 0.68886(9) 0.12145(18) 0.0887(4) Uani 1 1 d . . .
H21 H 0.3869 0.6814 0.2040 0.106 Uiso 1 1 calc R . .
C22 C 0.28711(10) 0.75231(10) 0.1214(2) 0.0966(5) Uani 1 1 d . . .
H22 H 0.2786 0.7872 0.2044 0.116 Uiso 1 1 calc R . .
C23 C 0.23500(9) 0.76500(9) 0.0000 0.0887(5) Uani 1 2 d S . .
C24 C 0.16786(12) 0.83214(12) 0.0000 0.1156(8) Uani 1 2 d S . .
C100 C 0.0970(4) 0.1579(5) -0.0024(8) 0.193(3) Uani 0.50 1 d P A -1
H10A H 0.0844 0.2114 0.0506 0.289 Uiso 0.50 1 calc PR A -1
H10B H 0.0619 0.1561 -0.0902 0.289 Uiso 0.50 1 calc PR A -1
H10C H 0.1586 0.1566 -0.0281 0.289 Uiso 0.50 1 calc PR A -1
O100 O 0.0749(5) 0.0773(5) 0.0947(11) 0.307(4) Uani 0.50 1 d P A -1
H100 H 0.0313 0.0519 0.0615 0.461 Uiso 0.50 1 calc P B -1

loop_
_atom_site_aniso_label
_atom_site_aniso_U_11
_atom_site_aniso_U_22
_atom_site_aniso_U_33
_atom_site_aniso_U_23
_atom_site_aniso_U_13
_atom_site_aniso_U_12
C1 0.0702(6) 0.0714(6) 0.0784(7) -0.0041(6) 0.0011(6) -0.0077(5)
C2 0.0732(6) 0.0732(6) 0.0775(10) -0.0026(6) -0.0026(6) -0.0034(8)
C10 0.0682(6) 0.0672(6) 0.0819(7) -0.0025(6) 0.0015(6) -0.0050(5)
N10 0.0925(8) 0.1845(16) 0.1240(11) -0.0079(12) 0.0042(8) -0.0310(9)
C11 0.0770(7) 0.0989(9) 0.0823(8) -0.0152(7) 0.0095(7) -0.0120(7)
C12 0.0805(8) 0.1014(9) 0.0860(8) -0.0149(8) -0.0058(7) -0.0142(7)
C13 0.0684(6) 0.0826(7) 0.0897(8) -0.0011(7) 0.0006(7) -0.0080(6)
C14 0.0780(8) 0.0973(9) 0.0814(8) -0.0039(7) 0.0113(7) -0.0078(7)
C15 0.0784(7) 0.0877(8) 0.0777(7) -0.0101(6) -0.0006(7) -0.0115(6)
C16 0.0771(8) 0.1168(11) 0.0966(10) -0.0062(10) 0.0001(8) -0.0146(8)
C20 0.0697(5) 0.0697(5) 0.0862(10) 0.0026(6) 0.0026(6) -0.0088(8)
N20 0.1746(12) 0.1746(12) 0.161(2) 0.0440(16) 0.0440(16) 0.0899(17)
C21 0.0870(8) 0.0872(8) 0.0920(8) -0.0065(8) -0.0032(8) 0.0061(7)
C22 0.1000(10) 0.0886(9) 0.1011(10) -0.0064(8) 0.0094(8) 0.0069(8)
C23 0.0795(6) 0.0795(6) 0.1071(13) 0.0166(8) 0.0166(8) 0.0057(10)
C24 0.1130(10) 0.1130(10) 0.1210(16) 0.0245(12) 0.0245(12) 0.0316(13)
C100 0.157(4) 0.283(7) 0.138(4) 0.012(6) -0.016(4) -0.010(5)
O100 0.264(6) 0.272(7) 0.386(11) -0.085(6) -0.096(7) -0.011(5)

loop_
_atom_type_symbol
_atom_type_description
_atom_type_scat_dispersion_real
_atom_type_scat_dispersion_imag
_atom_type_scat_source
C C 0.0181 0.0091 'International Tables Vol C Tables 4.2.6.8 and 6.1.1.4'
H H 0.0000 0.0000 'International Tables Vol C Tables 4.2.6.8 and 6.1.1.4'
N N 0.0311 0.0180 'International Tables Vol C Tables 4.2.6.8 and 6.1.1.4'
O O 0.0492 0.0322 'International Tables Vol C Tables 4.2.6.8 and 6.1.1.4'

loop_
_geom_angle_atom_site_label_1
_geom_angle_atom_site_label_2
_geom_angle_atom_site_label_3
_geom_angle_site_symmetry_1
_geom_angle
_geom_angle_publ_flag
C1 C1 C2 7 120.09(8) y
C1 C1 C10 7 120.68(6) y
C2 C1 C10 . 119.23(11) y
C1 C2 C1 8_665 119.81(16) y
C1 C2 C20 8_665 120.09(8) y
C1 C2 C20 . 120.09(8) y
C11 C10 C15 . 117.93(12) y
C11 C10 C1 . 121.68(13) y
C15 C10 C1 . 120.38(12) y
C12 C11 C10 . 121.76(14) y
C12 C11 H11 . 119.1 ?
C10 C11 H11 . 119.1 ?
C11 C12 C13 . 119.66(14) y
C11 C12 H12 . 120.2 ?
C13 C12 H12 . 120.2 ?
C12 C13 C14 . 119.67(12) y
C12 C13 C16 . 120.80(14) y
C14 C13 C16 . 119.52(14) y
C15 C14 C13 . 120.28(14) y
C15 C14 H14 . 119.9 ?
C13 C14 H14 . 119.9 ?
C14 C15 C10 . 120.69(13) y
C14 C15 H15 . 119.7 ?
C10 C15 H15 . 119.7 ?
N10 C16 C13 . 179.6(2) y
C21 C20 C21 8_665 118.62(18) y
C21 C20 C2 8_665 120.69(9) y
C21 C20 C2 . 120.69(9) y
C22 C21 C20 . 120.53(15) y
C22 C21 H21 . 119.7 ?
C20 C21 H21 . 119.7 ?
C21 C22 C23 . 120.51(16) y
C21 C22 H22 . 119.7 ?
C23 C22 H22 . 119.7 ?
C22 C23 C22 8_665 119.30(19) y
C22 C23 C24 8_665 120.35(10) y
C22 C23 C24 . 120.35(10) y
N20 C24 C23 . 180.0(2) y
C100 O100 H100 . 109.5 ?

loop_
_geom_bond_atom_site_label_1
_geom_bond_atom_site_label_2
_geom_bond_site_symmetry_2
_geom_bond_distance
_geom_bond_publ_flag
C1 C1 7 1.398(3) y
C1 C2 . 1.4047(15) y
C1 C10 . 1.4966(17) y
C2 C1 8_665 1.4047(15) y
C2 C20 . 1.499(3) y
C10 C11 . 1.380(2) y
C10 C15 . 1.391(2) y
N10 C16 . 1.119(2) y
C11 C12 . 1.373(2) y
C11 H11 . 0.93 ?
C12 C13 . 1.378(2) y
C12 H12 . 0.93 ?
C13 C14 . 1.379(2) y
C13 C16 . 1.4534(19) y
C14 C15 . 1.375(2) y
C14 H14 . 0.93 ?
C15 H15 . 0.93 ?
C20 C21 8_665 1.3802(18) y
C20 C21 . 1.3802(18) y
N20 C24 . 1.100(3) y
C21 C22 . 1.366(2) y
C21 H21 . 0.93 ?
C22 C23 . 1.371(2) y
C22 H22 . 0.93 ?
C23 C22 8_665 1.371(2) y
C23 C24 . 1.435(3) y
C100 O100 . 1.542(10) y
C100 H10a . 0.96 ?
C100 H10b . 0.96 ?
C100 H10c . 0.96 ?
O100 H100 . 0.82 ?

loop_
_geom_hbond_atom_site_label_D
_geom_hbond_atom_site_label_H
_geom_hbond_atom_site_label_A
_geom_hbond_distance_DH
_geom_hbond_distance_HA
_geom_hbond_distance_DA
_geom_hbond_angle_DHA
_geom_hbond_site_symmetry_A
O100 H100 O100 0.82 2.55 3.255(13) 145.3 2
O100 H100 N20 0.82 2.5 3.074(8) 128.1 2_565

loop_
_geom_torsion_atom_site_label_1
_geom_torsion_atom_site_label_2
_geom_torsion_atom_site_label_3
_geom_torsion_atom_site_label_4
_geom_torsion_site_symmetry_1
_geom_torsion_site_symmetry_4
_geom_torsion
_geom_torsion_publ_flag
C1 C1 C2 C1 7 8_665 -0.56(13) y
C10 C1 C2 C1 . 8_665 179.47(14) y
C1 C1 C2 C20 7 . 179.44(13) y
C10 C1 C2 C20 . . -0.53(14) y
C1 C1 C10 C11 7 . -72.9(2) y
C2 C1 C10 C11 . . 107.08(14) y
C1 C1 C10 C15 7 . 108.22(19) y
C2 C1 C10 C15 . . -71.81(16) y
C15 C10 C11 C12 . . -0.6(2) y
C1 C10 C11 C12 . . -179.53(13) y
C10 C11 C12 C13 . . -0.1(2) y
C11 C12 C13 C14 . . 0.8(2) y
C11 C12 C13 C16 . . -179.24(15) y
C12 C13 C14 C15 . . -0.8(2) y
C16 C13 C14 C15 . . 179.25(15) y
C13 C14 C15 C10 . . 0.1(2) y
C11 C10 C15 C14 . . 0.6(2) y
C1 C10 C15 C14 . . 179.55(13) y
C1 C2 C20 C21 8_665 8_665 111.02(10) y
C1 C2 C20 C21 . 8_665 -68.98(10) y
C1 C2 C20 C21 8_665 . -68.98(10) y
C1 C2 C20 C21 . . 111.02(10) y
C21 C20 C21 C22 8_665 . 0.43(11) y
C2 C20 C21 C22 . . -179.57(11) y
C20 C21 C22 C23 . . -0.9(2) y
C21 C22 C23 C22 . 8_665 0.44(11) y
C21 C22 C23 C24 . . -179.56(11) y
